data_1538410
loop_
_publ_author_name
'Mit'kovskaya, E.V.'
'Mikhailov, Yu.N.'
'Gorbunova, Yu.E.'
'Serezhkina, L.B.'
'Serezhkin, V.N.'

_publ_section_title
;
 Crystal structure of (H3 O)3 ((U O2)3 O (O H)3 (Se O4)2)
;
_journal_name_full 'Zhurnal Neorganicheskoi Khimii'
_journal_page_first 755
_journal_page_last 759
_journal_volume 48
_journal_year 2003
_chemical_formula_sum 'H12 O21 Se2 U3'
_chemical_name_systematic '(H3 O)3 ((U O2)3 O (O H)3 (Se O4)2)'
_space_group_IT_number 155
_symmetry_space_group_name_Hall 'R 3 2"'
_symmetry_space_group_name_H-M 'R 3 2 :H'
_cell_angle_alpha 90
_cell_angle_beta 90
_cell_angle_gamma 120
_cell_formula_units_Z 3
_cell_length_a 9.567
_cell_length_b 9.567
_cell_length_c 22.703
_cell_volume 1799.556
_citation_journal_id_ASTM ZNOKAQ
_cod_data_source_file Mitkovskaya_ZNOKAQ_2003_468.cif
_cod_data_source_block H12O21Se2U3
_cod_database_code 1538410

loop_
_symmetry_equiv_pos_as_xyz
x,y,z
-y,x-y,z
-x+y,-x,z
y,x,-z
-x,-x+y,-z
x-y,-y,-z
x+2/3,y+1/3,z+1/3
-y+2/3,x-y+1/3,z+1/3
-x+y+2/3,-x+1/3,z+1/3
y+2/3,x+1/3,-z+1/3
-x+2/3,-x+y+1/3,-z+1/3
x-y+2/3,-y+1/3,-z+1/3
x+1/3,y+2/3,z+2/3
-y+1/3,x-y+2/3,z+2/3
-x+y+1/3,-x+2/3,z+2/3
y+1/3,x+2/3,-z+2/3
-x+1/3,-x+y+2/3,-z+2/3
x-y+1/3,-y+2/3,-z+2/3

loop_
_atom_site_label
_atom_site_type_symbol
_atom_site_fract_x
_atom_site_fract_y
_atom_site_fract_z
_atom_site_occupancy
_atom_site_U_iso_or_equiv
O1 O-2 0.234 0.235 0.0785 1 0.0
O4 O-2 0.26836 0 0 1 0.0
O5 O-2 0.66667 0.33333 -0.096 1 0.0
O2 O-2 0.521 0.356 0.0008 1 0.0
O3 O-2 0 0 0 1 0.0
Se1 Se+6 0.66667 0.33333 -0.0249 1 0.0
O6 O-2 0.272 -0.124 0.473 0.5 0.0
U1 U+6 0.23 0.23 0 1 0.0
